data_7151476
loop_
_publ_author_name
'Wood, Mark E.'
'Cane-Honeysett, Daniel J.'
'Dowle, Michael D.'
'Coles, Simon J.'
'Hursthouse, Michael B.'

_publ_section_title
;
 Synthetic and structural studies on 1,2,4-dithiazolidine-3,5-dione
 derivatives
;
_journal_issue 17
_journal_name_full 'Organic &amp;  Biomolecular Chemistry'
_journal_page_first 3015
_journal_paper_doi 10.1039/b305096c
_journal_volume 1
_journal_year 2003
_chemical_formula_sum 'C2 K N O2 S2'
_chemical_formula_weight 173.27
_chemical_name_common Wood
_chemical_name_systematic
;
?
;
_space_group_IT_number 14
_symmetry_cell_setting monoclinic
_symmetry_space_group_name_Hall '-P 2ybc'
_symmetry_space_group_name_H-M 'P 1 21/c 1'
_atom_sites_solution_hydrogens geom
_atom_sites_solution_primary direct
_atom_sites_solution_secondary difmap
_audit_creation_method SHELXL-97
_cell_angle_alpha 90.00
_cell_angle_beta 106.786(4)
_cell_angle_gamma 90.00
_cell_formula_units_Z 16
_cell_length_a 7.3952(4)
_cell_length_b 22.4561(11)
_cell_length_c 13.7894(9)
_cell_measurement_reflns_used 30990
_cell_measurement_temperature 120(2)
_cell_measurement_theta_max 27.48
_cell_measurement_theta_min 1.0
_cell_volume 2192.4(2)
_computing_cell_refinement 'DENZO & COLLECT'
_computing_data_collection 'DENZO (Otwinowski & Minor, 1997) & COLLECT (Hooft, 1998)'
_computing_data_reduction 'DENZO & COLLECT'
_computing_structure_refinement 'SHELXL-97 (Sheldrick, 1997)'
_computing_structure_solution 'SHELXS-97 (Sheldrick, 1997)'
_diffrn_ambient_temperature 120(2)
_diffrn_detector_area_resol_mean 9.091
_diffrn_measured_fraction_theta_full 0.766
_diffrn_measured_fraction_theta_max 0.766
_diffrn_measurement_device_type 'Bruker-Nonius KappaCCD'
_diffrn_measurement_method 'phi & omega scans'
_diffrn_radiation_monochromator graphite
_diffrn_radiation_source 'Bruker-Nonius FR591 rotating anode'
_diffrn_radiation_type MoK\a
_diffrn_radiation_wavelength 0.71073
_diffrn_reflns_av_R_equivalents 0.0616
_diffrn_reflns_av_sigmaI/netI 0.0709
_diffrn_reflns_limit_h_max 9
_diffrn_reflns_limit_h_min -9
_diffrn_reflns_limit_k_max 0
_diffrn_reflns_limit_k_min -29
_diffrn_reflns_limit_l_max 17
_diffrn_reflns_limit_l_min -7
_diffrn_reflns_number 3840
_diffrn_reflns_theta_full 27.46
_diffrn_reflns_theta_max 27.46
_diffrn_reflns_theta_min 2.38
_diffrn_standards_decay_% 0
_exptl_absorpt_coefficient_mu 1.621
_exptl_absorpt_correction_T_max 0.8292
_exptl_absorpt_correction_T_min 0.5492
_exptl_absorpt_process_details 'SORTAV (Blessing, 1997)'
_exptl_crystal_colour white
_exptl_crystal_density_diffrn 2.100
_exptl_crystal_density_method 'not measured'
_exptl_crystal_description prism
_exptl_crystal_F_000 1376
_exptl_crystal_size_max 0.42
_exptl_crystal_size_mid 0.16
_exptl_crystal_size_min 0.12
_refine_diff_density_max 0.606
_refine_diff_density_min -0.633
_refine_diff_density_rms 0.141
_refine_ls_extinction_method none
_refine_ls_goodness_of_fit_ref 1.131
_refine_ls_hydrogen_treatment mixed
_refine_ls_matrix_type full
_refine_ls_number_parameters 289
_refine_ls_number_reflns 3837
_refine_ls_number_restraints 0
_refine_ls_restrained_S_all 1.131
_refine_ls_R_factor_all 0.0952
_refine_ls_R_factor_gt 0.0593
_refine_ls_shift/su_max 0.021
_refine_ls_shift/su_mean 0.004
_refine_ls_structure_factor_coef Fsqd
_refine_ls_weighting_details 'calc w=1/[\s^2^(Fo^2^)+(0.1000P)^2^+0.0000P] where P=(Fo^2^+2Fc^2^)/3'
_refine_ls_weighting_scheme calc
_refine_ls_wR_factor_gt 0.1596
_refine_ls_wR_factor_ref 0.1847
_reflns_number_gt 2675
_reflns_number_total 3840
_reflns_threshold_expression >2sigma(I)
_cod_data_source_file b305096c.txt
_cod_data_source_block 1
_cod_depositor_comments
;
The following automatic conversions were performed:
'_symmetry_cell_setting' value 'Monoclinic' changed to 'monoclinic'
according to '/home/saulius/struct/CIF-dictionaries/cif_core.dic'
dictionary named 'cif_core.dic' version 2.4.1 from 2010-06-29.

Automatic conversion script
Id: cif_fix_enum 1527 2010-12-29 10:47:43Z saulius 
;
_cod_original_sg_symbol_H-M P2(1)/c
_cod_database_code 7151476

loop_
_symmetry_equiv_pos_as_xyz
'x, y, z'
'-x, y+1/2, -z+1/2'
'-x, -y, -z'
'x, -y-1/2, z-1/2'

loop_
_atom_site_label
_atom_site_type_symbol
_atom_site_fract_x
_atom_site_fract_y
_atom_site_fract_z
_atom_site_U_iso_or_equiv
_atom_site_adp_type
_atom_site_occupancy
_atom_site_symmetry_multiplicity
_atom_site_calc_flag
_atom_site_refinement_flags
_atom_site_disorder_assembly
_atom_site_disorder_group
K1 K -0.05645(16) -0.16234(6) -0.10716(10) 0.0229(3) Uani 1 1 d . . .
K2 K -0.43294(16) 0.08417(6) 0.10364(10) 0.0246(4) Uani 1 1 d . . .
K3 K -0.08120(17) 0.18172(6) 0.39023(10) 0.0248(4) Uani 1 1 d . . .
K4 K 0.43282(16) 0.07185(6) 0.38963(10) 0.0233(4) Uani 1 1 d . . .
S1 S -0.0207(2) -0.09209(6) 0.11226(12) 0.0229(4) Uani 1 1 d . . .
S2 S 0.24221(19) -0.05541(6) 0.16785(12) 0.0244(4) Uani 1 1 d . . .
S3 S 0.4405(2) 0.34202(6) 0.36443(12) 0.0248(4) Uani 1 1 d . . .
S4 S -0.0339(2) -0.09081(6) 0.38283(12) 0.0247(4) Uani 1 1 d . . .
S5 S -0.26860(19) -0.03924(6) 0.32557(12) 0.0238(4) Uani 1 1 d . . .
S6 S 0.4591(2) 0.16176(6) 0.59681(12) 0.0229(4) Uani 1 1 d . . .
S7 S 0.21274(19) 0.28805(6) 0.30506(13) 0.0230(4) Uani 1 1 d . . .
S8 S 0.7243(2) 0.19520(6) 0.65876(12) 0.0247(4) Uani 1 1 d . . .
O1 O -0.3101(5) -0.02239(17) 0.0496(3) 0.0266(10) Uani 1 1 d . . .
O2 O 0.2739(5) 0.05981(17) 0.1807(3) 0.0237(10) Uani 1 1 d . . .
O3 O 0.7695(5) 0.29333(18) 0.4432(3) 0.0307(11) Uani 1 1 d . . .
O4 O 0.2551(5) 0.17409(16) 0.3137(3) 0.0244(10) Uani 1 1 d . . .
O5 O 0.2945(5) -0.03897(18) 0.4430(3) 0.0329(11) Uani 1 1 d . . .
O6 O 0.7666(5) 0.07511(16) 0.3176(3) 0.0258(10) Uani 1 1 d . . .
O7 O 0.1767(5) 0.23495(18) 0.5402(3) 0.0267(10) Uani 1 1 d . . .
O8 O -0.2322(5) 0.19007(17) 0.1825(3) 0.0248(10) Uani 1 1 d . . .
N1 N -0.0324(6) 0.0281(2) 0.1165(3) 0.0184(11) Uani 1 1 d . . .
N2 N 0.5340(6) 0.2256(2) 0.3794(4) 0.0213(11) Uani 1 1 d . . .
N3 N 0.0492(6) 0.0262(2) 0.3812(4) 0.0220(11) Uani 1 1 d . . .
N4 N 0.4604(6) 0.28145(19) 0.6110(4) 0.0203(11) Uani 1 1 d . . .
C1 C -0.1381(8) -0.0211(2) 0.0892(4) 0.0221(14) Uani 1 1 d . . .
C2 C 0.1528(7) 0.0198(2) 0.1529(4) 0.0197(13) Uani 1 1 d . . .
C3 C 0.6056(7) 0.2802(3) 0.4020(4) 0.0191(13) Uani 1 1 d . . .
C4 C 0.3467(8) 0.2205(2) 0.3355(4) 0.0191(13) Uani 1 1 d . . .
C5 C 0.1247(7) -0.0278(3) 0.4064(5) 0.0233(14) Uani 1 1 d . . .
C6 C 0.8626(7) 0.0292(2) 0.3420(4) 0.0177(13) Uani 1 1 d . . .
C7 C 0.3478(7) 0.2340(2) 0.5800(4) 0.0177(13) Uani 1 1 d . . .
C8 C -0.3561(8) 0.2286(2) 0.1510(4) 0.0201(13) Uani 1 1 d . . .

loop_
_atom_site_aniso_label
_atom_site_aniso_U_11
_atom_site_aniso_U_22
_atom_site_aniso_U_33
_atom_site_aniso_U_23
_atom_site_aniso_U_13
_atom_site_aniso_U_12
K1 0.0181(7) 0.0223(7) 0.0267(9) -0.0010(6) 0.0041(6) 0.0017(5)
K2 0.0185(7) 0.0237(7) 0.0304(9) -0.0014(6) 0.0050(6) -0.0005(5)
K3 0.0194(7) 0.0250(7) 0.0280(9) -0.0028(6) 0.0034(6) -0.0033(5)
K4 0.0187(7) 0.0239(7) 0.0249(9) 0.0006(5) 0.0026(6) 0.0031(5)
S1 0.0219(8) 0.0161(7) 0.0302(10) -0.0001(6) 0.0064(7) -0.0011(6)
S2 0.0181(8) 0.0198(8) 0.0335(11) 0.0024(7) 0.0044(7) 0.0031(6)
S3 0.0278(9) 0.0161(7) 0.0302(10) -0.0003(6) 0.0079(8) -0.0031(6)
S4 0.0264(8) 0.0166(7) 0.0305(11) 0.0018(6) 0.0073(8) 0.0032(6)
S5 0.0178(8) 0.0160(8) 0.0356(11) -0.0025(6) 0.0046(7) -0.0024(6)
S6 0.0231(8) 0.0152(7) 0.0296(10) -0.0001(6) 0.0063(7) -0.0021(6)
S7 0.0186(8) 0.0171(7) 0.0326(10) 0.0026(6) 0.0063(7) 0.0041(6)
S8 0.0171(8) 0.0200(8) 0.0344(11) 0.0012(7) 0.0033(7) 0.0028(6)
O1 0.017(2) 0.026(2) 0.034(3) -0.0001(19) 0.0015(19) -0.0008(17)
O2 0.019(2) 0.025(2) 0.028(3) -0.0021(18) 0.0085(19) -0.0033(17)
O3 0.021(2) 0.040(3) 0.025(3) 0.003(2) -0.003(2) -0.0098(19)
O4 0.023(2) 0.014(2) 0.032(3) 0.0001(18) 0.0013(19) -0.0036(16)
O5 0.022(2) 0.037(3) 0.034(3) 0.003(2) 0.000(2) 0.0053(19)
O6 0.028(2) 0.015(2) 0.032(3) 0.0022(18) 0.005(2) 0.0043(17)
O7 0.016(2) 0.033(2) 0.028(3) -0.0020(19) 0.0001(19) -0.0009(17)
O8 0.023(2) 0.025(2) 0.025(3) 0.0044(18) 0.0044(19) 0.0114(17)
N1 0.013(2) 0.017(2) 0.026(3) -0.001(2) 0.007(2) 0.0014(19)
N2 0.019(3) 0.021(3) 0.023(3) 0.002(2) 0.006(2) 0.002(2)
N3 0.012(2) 0.024(3) 0.029(3) 0.000(2) 0.005(2) -0.003(2)
N4 0.018(2) 0.018(2) 0.023(3) -0.003(2) 0.003(2) -0.0013(19)
C1 0.024(3) 0.017(3) 0.023(4) 0.000(3) 0.004(3) 0.005(2)
C2 0.017(3) 0.016(3) 0.027(4) 0.001(2) 0.008(3) -0.001(2)
C3 0.013(3) 0.028(3) 0.017(4) 0.002(3) 0.006(3) 0.000(2)
C4 0.021(3) 0.015(3) 0.021(4) 0.003(2) 0.005(3) 0.007(2)
C5 0.016(3) 0.024(3) 0.028(4) 0.000(3) 0.004(3) -0.005(2)
C6 0.015(3) 0.017(3) 0.022(4) -0.005(2) 0.006(3) -0.004(2)
C7 0.014(3) 0.016(3) 0.023(4) -0.001(2) 0.006(3) 0.002(2)
C8 0.024(3) 0.021(3) 0.016(4) -0.001(2) 0.008(3) -0.002(2)

loop_
_atom_type_symbol
_atom_type_description
_atom_type_scat_dispersion_real
_atom_type_scat_dispersion_imag
_atom_type_scat_source
C C 0.0033 0.0016 'International Tables Vol C Tables 4.2.6.8 and 6.1.1.4'
K K 0.2009 0.2494 'International Tables Vol C Tables 4.2.6.8 and 6.1.1.4'
N N 0.0061 0.0033 'International Tables Vol C Tables 4.2.6.8 and 6.1.1.4'
O O 0.0106 0.0060 'International Tables Vol C Tables 4.2.6.8 and 6.1.1.4'
S S 0.1246 0.1234 'International Tables Vol C Tables 4.2.6.8 and 6.1.1.4'

loop_
_geom_angle_atom_site_label_1
_geom_angle_atom_site_label_2
_geom_angle_atom_site_label_3
_geom_angle
_geom_angle_site_symmetry_1
_geom_angle_site_symmetry_3
_geom_angle_publ_flag
C1 S1 S2 93.87(19) . . ?
C2 S2 S1 93.26(18) . . ?
C3 S3 S7 93.95(19) . . ?
C5 S4 S5 93.44(19) . . ?
C6 S5 S4 93.91(19) 1_455 . ?
C7 S6 S8 94.04(18) . . ?
C4 S7 S3 94.15(19) . . ?
C8 S8 S6 93.68(19) 4_666 . ?
C2 N1 C1 116.2(5) . . ?
C3 N2 C4 118.1(5) . . ?
C6 N3 C5 117.2(5) 1_455 . ?
C8 N4 C7 117.6(5) 4_666 . ?
O1 C1 N1 125.9(5) . . ?
O1 C1 S1 116.2(4) . . ?
N1 C1 S1 117.9(4) . . ?
O2 C2 N1 125.7(5) . . ?
O2 C2 S2 115.6(4) . . ?
N1 C2 S2 118.7(4) . . ?
O3 C3 N2 127.3(5) . . ?
O3 C3 S3 116.3(4) . . ?
N2 C3 S3 116.4(4) . . ?
O4 C4 N2 127.2(5) . . ?
O4 C4 S7 115.5(4) . . ?
N2 C4 S7 117.3(4) . . ?
O5 C5 N3 126.1(5) . . ?
O5 C5 S4 116.3(4) . . ?
N3 C5 S4 117.6(4) . . ?
O6 C6 N3 126.6(5) . 1_655 ?
O6 C6 S5 115.5(4) . 1_655 ?
N3 C6 S5 117.8(4) 1_655 1_655 ?
O7 C7 N4 126.4(5) . . ?
O7 C7 S6 116.6(4) . . ?
N4 C7 S6 117.0(4) . . ?
O8 C8 N4 126.1(5) . 4_465 ?
O8 C8 S8 116.2(4) . 4_465 ?
N4 C8 S8 117.7(4) 4_465 4_465 ?

loop_
_geom_bond_atom_site_label_1
_geom_bond_atom_site_label_2
_geom_bond_distance
_geom_bond_site_symmetry_2
_geom_bond_publ_flag
S1 C1 1.799(5) . ?
S1 S2 2.046(2) . ?
S2 C2 1.803(5) . ?
S3 C3 1.823(5) . ?
S3 S7 2.044(2) . ?
S4 C5 1.807(5) . ?
S4 S5 2.0462(19) . ?
S5 C6 1.796(5) 1_455 ?
S6 C7 1.803(5) . ?
S6 S8 2.042(2) . ?
S7 C4 1.794(5) . ?
S8 C8 1.805(6) 4_666 ?
O1 C1 1.232(6) . ?
O2 C2 1.249(6) . ?
O3 C3 1.217(6) . ?
O4 C4 1.232(6) . ?
O5 C5 1.237(6) . ?
O6 C6 1.242(6) . ?
O7 C7 1.226(6) . ?
O8 C8 1.243(6) . ?
N1 C2 1.329(7) . ?
N1 C1 1.344(7) . ?
N2 C3 1.335(7) . ?
N2 C4 1.347(7) . ?
N3 C6 1.331(6) 1_455 ?
N3 C5 1.337(7) . ?
N4 C8 1.328(7) 4_666 ?
N4 C7 1.344(7) . ?
C6 N3 1.331(6) 1_655 ?
C6 S5 1.796(5) 1_655 ?
C8 N4 1.328(7) 4_465 ?
C8 S8 1.805(6) 4_465 ?
